data_7704692
loop_
_publ_author_name
'Ksi\;a\.zek, Maria'
'Weselski, Marek'
'Dreczko, Agnieszka'
'Maliuzhenko, Vladyslav'
'Ka\'zmierczak, Marcin'
'To\/loczko, Aleksandra'
'Kusz, Joachim'
'Bronisz, Robert'

_publ_section_title
;
 Two ways of spin crossover in an iron(ii) coordination polymer associated
 with conformational changes of a bridging ligand.
;
_journal_issue 28
_journal_name_full 'Dalton transactions (Cambridge, England : 2003)'
_journal_page_first 9811
_journal_page_last 9819
_journal_paper_doi 10.1039/d0dt01696a
_journal_volume 49
_journal_year 2020
_chemical_formula_moiety 'C12 H20 N6'
_chemical_formula_sum 'C12 H20 N6'
_chemical_formula_weight 248.34
_space_group_crystal_system monoclinic
_space_group_IT_number 14
_space_group_name_Hall '-P 2ybc'
_space_group_name_H-M_alt 'P 1 21/c 1'
_atom_sites_solution_hydrogens geom
_audit_creation_method SHELXL-2018/3
_audit_update_record
;
2018-12-16 deposited with the CCDC.	2020-06-24 downloaded from the CCDC.
;
_cell_angle_alpha 90
_cell_angle_beta 91.881(15)
_cell_angle_gamma 90
_cell_formula_units_Z 2
_cell_length_a 7.9659(12)
_cell_length_b 10.0866(13)
_cell_length_c 8.5204(19)
_cell_measurement_reflns_used 1612
_cell_measurement_temperature 290(1)
_cell_measurement_theta_max 34.6673
_cell_measurement_theta_min 3.4383
_cell_volume 684.2(2)
_computing_cell_refinement 'CrysAlisPro 1.171.38.43f (Rigaku OD, 2015)'
_computing_data_collection 'CrysAlisPro 1.171.38.43f (Rigaku OD, 2015)'
_computing_data_reduction 'CrysAlisPro 1.171.38.43f (Rigaku OD, 2015)'
_computing_structure_refinement 'SHELXL-2018/3 (Sheldrick, 2015)'
_computing_structure_solution 'SHELXS-2013 (Sheldrick, 2015)'
_diffrn_ambient_temperature 290(1)
_diffrn_detector_area_resol_mean 16.0328
_diffrn_measured_fraction_theta_full 0.993
_diffrn_measured_fraction_theta_max 0.994
_diffrn_measurement_device_type
;
Xcalibur diffractometer (Oxford Diffraction) with Sapphire3 detector
;
_diffrn_measurement_method '\w scans'
_diffrn_radiation_type MoK\a
_diffrn_radiation_wavelength 0.71073
_diffrn_reflns_av_R_equivalents 0.0228
_diffrn_reflns_av_unetI/netI 0.0167
_diffrn_reflns_Laue_measured_fraction_full 0.993
_diffrn_reflns_Laue_measured_fraction_max 0.994
_diffrn_reflns_limit_h_max 9
_diffrn_reflns_limit_h_min -9
_diffrn_reflns_limit_k_max 12
_diffrn_reflns_limit_k_min -12
_diffrn_reflns_limit_l_max 10
_diffrn_reflns_limit_l_min -5
_diffrn_reflns_number 5415
_diffrn_reflns_point_group_measured_fraction_full 0.993
_diffrn_reflns_point_group_measured_fraction_max 0.994
_diffrn_reflns_theta_full 25.242
_diffrn_reflns_theta_max 26.372
_diffrn_reflns_theta_min 3.995
_diffrn_source 'fine-focus sealed X-ray tube'
_exptl_absorpt_coefficient_mu 0.078
_exptl_absorpt_correction_T_max 1.00000
_exptl_absorpt_correction_T_min 0.88430
_exptl_absorpt_correction_type multi-scan
_exptl_absorpt_process_details
;
CrysAlisPro 1.171.38.43f (Rigaku Oxford Diffraction, 2015)
Empirical absorption correction using spherical harmonics,
 implemented in SCALE3 ABSPACK scaling algorithm.
;
_exptl_crystal_density_diffrn 1.205
_exptl_crystal_description polyhedron
_exptl_crystal_F_000 268
_exptl_crystal_size_max 0.600
_exptl_crystal_size_mid 0.240
_exptl_crystal_size_min 0.220
_refine_diff_density_max 0.206
_refine_diff_density_min -0.222
_refine_diff_density_rms 0.060
_refine_ls_extinction_method none
_refine_ls_goodness_of_fit_ref 1.138
_refine_ls_hydrogen_treatment constr
_refine_ls_matrix_type full
_refine_ls_number_parameters 103
_refine_ls_number_reflns 1399
_refine_ls_number_restraints 0
_refine_ls_restrained_S_all 1.138
_refine_ls_R_factor_all 0.0849
_refine_ls_R_factor_gt 0.0765
_refine_ls_shift/su_max 0.002
_refine_ls_shift/su_mean 0.000
_refine_ls_structure_factor_coef Fsqd
_refine_ls_weighting_details 'w=1/[\s^2^(Fo^2^)+(0.1266P)^2^+0.3660P] where P=(Fo^2^+2Fc^2^)/3'
_refine_ls_weighting_scheme calc
_refine_ls_wR_factor_gt 0.2590
_refine_ls_wR_factor_ref 0.2661
_reflns_Friedel_coverage 0.000
_reflns_number_gt 1148
_reflns_number_total 1399
_reflns_threshold_expression 'I > 2\s(I)'
_cod_data_source_file d0dt01696a2.cif
_cod_data_source_block rb16_ligand_a7
_cod_depositor_comments 'Adding full bibliography for 7704692--7704699.cif.'
_cod_original_sg_symbol_H-M 'P 21/c'
_cod_database_code 7704692
_shelx_shelxl_version_number 2018/3
_shelx_space_group_comment
;
The symmetry employed for this shelxl refinement is uniquely defined
by the following loop, which should always be used as a source of
symmetry information in preference to the above space-group names.
They are only intended as comments.
;
_shelx_estimated_absorpt_t_min 0.954
_shelx_estimated_absorpt_t_max 0.983

loop_
_space_group_symop_operation_xyz
'x, y, z'
'-x, y+1/2, -z+1/2'
'-x, -y, -z'
'x, -y-1/2, z-1/2'

loop_
_atom_site_label
_atom_site_type_symbol
_atom_site_fract_x
_atom_site_fract_y
_atom_site_fract_z
_atom_site_U_iso_or_equiv
_atom_site_adp_type
_atom_site_occupancy
_atom_site_site_symmetry_order
_atom_site_calc_flag
_atom_site_refinement_flags_posn
_atom_site_refinement_flags_adp
_atom_site_refinement_flags_occupancy
_atom_site_disorder_assembly
_atom_site_disorder_group
N1 N 0.6655(3) 0.2992(2) 0.1870(3) 0.0642(8) Uani 1 1 d . . . . .
N2 N 0.6662(4) 0.4322(3) 0.1855(4) 0.0775(9) Uani 1 1 d . . . . .
N3 N 0.8030(4) 0.4697(3) 0.1138(4) 0.0730(9) Uani 1 1 d . . . . .
C1 C 0.8300(4) 0.1049(3) 0.0979(4) 0.0661(9) Uani 1 1 d . . . . .
H1A H 0.734832 0.065116 0.041772 0.079 Uiso 1 1 calc R U . . .
H1B H 0.838241 0.065000 0.201409 0.079 Uiso 1 1 calc R U . . .
C2 C 0.9880(4) 0.0737(3) 0.0115(4) 0.0617(8) Uani 1 1 d . . . . .
H2A H 1.084222 0.109166 0.070324 0.074 Uiso 1 1 calc R U . . .
H2B H 0.982622 0.116982 -0.090209 0.074 Uiso 1 1 calc R U . . .
C4 C 0.8836(4) 0.3595(3) 0.0696(4) 0.0621(8) Uani 1 1 d . . . . .
H4 H 0.983171 0.358569 0.015654 0.075 Uiso 1 1 calc R U . . .
C5 C 0.7990(4) 0.2491(3) 0.1150(3) 0.0563(8) Uani 1 1 d . . . . .
C6A C 0.536(4) 0.249(3) 0.287(3) 0.066(5) Uani 0.32(3) 1 d . . P A 1
H6A1 H 0.532928 0.301245 0.382872 0.080 Uiso 0.32(3) 1 calc R U P A 1
H6A2 H 0.559636 0.157713 0.316038 0.080 Uiso 0.32(3) 1 calc R U P A 1
C7A C 0.371(3) 0.257(3) 0.201(3) 0.085(7) Uani 0.32(3) 1 d . . P A 1
H7A1 H 0.343553 0.348586 0.181964 0.127 Uiso 0.32(3) 1 calc R U P A 1
H7A2 H 0.286246 0.217258 0.262756 0.127 Uiso 0.32(3) 1 calc R U P A 1
H7A3 H 0.377849 0.211337 0.102850 0.127 Uiso 0.32(3) 1 calc R U P A 1
C6B C 0.526(2) 0.2156(14) 0.2454(19) 0.074(3) Uani 0.68(3) 1 d . . P A 2
H6B1 H 0.503222 0.143723 0.172076 0.089 Uiso 0.68(3) 1 calc R U P A 2
H6B2 H 0.559529 0.177073 0.345781 0.089 Uiso 0.68(3) 1 calc R U P A 2
C7B C 0.3719(17) 0.2928(12) 0.264(2) 0.109(5) Uani 0.68(3) 1 d . . P A 2
H7B1 H 0.389658 0.357318 0.345361 0.163 Uiso 0.68(3) 1 calc R U P A 2
H7B2 H 0.281986 0.234607 0.290795 0.163 Uiso 0.68(3) 1 calc R U P A 2
H7B3 H 0.343094 0.337159 0.166760 0.163 Uiso 0.68(3) 1 calc R U P A 2

loop_
_atom_site_aniso_label
_atom_site_aniso_U_11
_atom_site_aniso_U_22
_atom_site_aniso_U_33
_atom_site_aniso_U_23
_atom_site_aniso_U_13
_atom_site_aniso_U_12
N1 0.0571(15) 0.0468(14) 0.0894(18) 0.0070(11) 0.0131(12) -0.0002(10)
N2 0.0737(19) 0.0493(15) 0.111(2) 0.0027(13) 0.0224(16) 0.0062(13)
N3 0.0717(18) 0.0448(14) 0.103(2) 0.0007(12) 0.0174(14) -0.0029(12)
C1 0.072(2) 0.0432(15) 0.0837(19) 0.0005(13) 0.0106(15) -0.0020(13)
C2 0.0626(17) 0.0456(16) 0.0768(18) -0.0042(13) 0.0024(13) -0.0039(13)
C4 0.0567(17) 0.0458(15) 0.085(2) -0.0008(12) 0.0126(14) -0.0044(12)
C5 0.0549(15) 0.0448(14) 0.0693(16) -0.0005(11) 0.0062(12) -0.0027(11)
C6A 0.063(8) 0.060(13) 0.076(12) 0.011(8) 0.003(9) -0.001(10)
C7A 0.060(10) 0.089(15) 0.105(13) 0.025(10) -0.004(9) -0.028(11)
C6B 0.066(5) 0.060(6) 0.098(8) 0.003(4) 0.024(5) -0.008(4)
C7B 0.060(5) 0.084(6) 0.185(13) -0.014(6) 0.035(7) 0.001(4)

loop_
_atom_type_symbol
_atom_type_description
_atom_type_scat_dispersion_real
_atom_type_scat_dispersion_imag
_atom_type_scat_source
C C 0.0033 0.0016 'International Tables Vol C Tables 4.2.6.8 and 6.1.1.4'
H H 0.0000 0.0000 'International Tables Vol C Tables 4.2.6.8 and 6.1.1.4'
N N 0.0061 0.0033 'International Tables Vol C Tables 4.2.6.8 and 6.1.1.4'

loop_
_geom_angle_atom_site_label_1
_geom_angle_atom_site_label_2
_geom_angle_atom_site_label_3
_geom_angle
_geom_angle_site_symmetry_1
_geom_angle_site_symmetry_3
_geom_angle_publ_flag
N2 N1 C5 111.6(2) . . ?
N2 N1 C6A 110.9(11) . . ?
C5 N1 C6A 136.6(12) . . ?
N2 N1 C6B 124.8(6) . . ?
C5 N1 C6B 123.4(6) . . ?
N3 N2 N1 107.1(2) . . ?
N2 N3 C4 107.6(3) . . ?
C5 C1 C2 113.3(3) . . ?
C5 C1 H1A 108.9 . . ?
C2 C1 H1A 108.9 . . ?
C5 C1 H1B 108.9 . . ?
C2 C1 H1B 108.9 . . ?
H1A C1 H1B 107.7 . . ?
C1 C2 C2 112.2(3) . 3_755 ?
C1 C2 H2A 109.2 . . ?
C2 C2 H2A 109.2 3_755 . ?
C1 C2 H2B 109.2 . . ?
C2 C2 H2B 109.2 3_755 . ?
H2A C2 H2B 107.9 . . ?
N3 C4 C5 110.5(3) . . ?
N3 C4 H4 124.7 . . ?
C5 C4 H4 124.7 . . ?
N1 C5 C4 103.2(3) . . ?
N1 C5 C1 123.4(3) . . ?
C4 C5 C1 133.4(3) . . ?
N1 C6A C7A 109(2) . . ?
N1 C6A H6A1 109.9 . . ?
C7A C6A H6A1 109.9 . . ?
N1 C6A H6A2 109.9 . . ?
C7A C6A H6A2 109.9 . . ?
H6A1 C6A H6A2 108.3 . . ?
C6A C7A H7A1 109.5 . . ?
C6A C7A H7A2 109.5 . . ?
H7A1 C7A H7A2 109.5 . . ?
C6A C7A H7A3 109.5 . . ?
H7A1 C7A H7A3 109.5 . . ?
H7A2 C7A H7A3 109.5 . . ?
C7B C6B N1 111.8(11) . . ?
C7B C6B H6B1 109.3 . . ?
N1 C6B H6B1 109.3 . . ?
C7B C6B H6B2 109.3 . . ?
N1 C6B H6B2 109.3 . . ?
H6B1 C6B H6B2 107.9 . . ?
C6B C7B H7B1 109.5 . . ?
C6B C7B H7B2 109.5 . . ?
H7B1 C7B H7B2 109.5 . . ?
C6B C7B H7B3 109.5 . . ?
H7B1 C7B H7B3 109.5 . . ?
H7B2 C7B H7B3 109.5 . . ?

loop_
_geom_bond_atom_site_label_1
_geom_bond_atom_site_label_2
_geom_bond_distance
_geom_bond_site_symmetry_2
_geom_bond_publ_flag
N1 N2 1.342(4) . ?
N1 C5 1.344(4) . ?
N1 C6A 1.45(3) . ?
N1 C6B 1.495(15) . ?
N2 N3 1.322(4) . ?
N3 C4 1.344(4) . ?
C1 C5 1.484(4) . ?
C1 C2 1.511(4) . ?
C1 H1A 0.9700 . ?
C1 H1B 0.9700 . ?
C2 C2 1.513(5) 3_755 ?
C2 H2A 0.9700 . ?
C2 H2B 0.9700 . ?
C4 C5 1.363(4) . ?
C4 H4 0.9300 . ?
C6A C7A 1.48(4) . ?
C6A H6A1 0.9700 . ?
C6A H6A2 0.9700 . ?
C7A H7A1 0.9600 . ?
C7A H7A2 0.9600 . ?
C7A H7A3 0.9600 . ?
C6B C7B 1.46(2) . ?
C6B H6B1 0.9700 . ?
C6B H6B2 0.9700 . ?
C7B H7B1 0.9600 . ?
C7B H7B2 0.9600 . ?
C7B H7B3 0.9600 . ?

loop_
_geom_torsion_atom_site_label_1
_geom_torsion_atom_site_label_2
_geom_torsion_atom_site_label_3
_geom_torsion_atom_site_label_4
_geom_torsion
_geom_torsion_site_symmetry_1
_geom_torsion_site_symmetry_2
_geom_torsion_site_symmetry_3
_geom_torsion_site_symmetry_4
_geom_torsion_publ_flag
C5 N1 N2 N3 -0.9(4) . . . . ?
C6A N1 N2 N3 170.0(13) . . . . ?
C6B N1 N2 N3 -174.7(8) . . . . ?
N1 N2 N3 C4 1.0(4) . . . . ?
C5 C1 C2 C2 -177.1(3) . . . 3_755 ?
N2 N3 C4 C5 -0.7(4) . . . . ?
N2 N1 C5 C4 0.4(3) . . . . ?
C6A N1 C5 C4 -167.1(17) . . . . ?
C6B N1 C5 C4 174.4(8) . . . . ?
N2 N1 C5 C1 -179.5(3) . . . . ?
C6A N1 C5 C1 12.9(18) . . . . ?
C6B N1 C5 C1 -5.6(9) . . . . ?
N3 C4 C5 N1 0.2(4) . . . . ?
N3 C4 C5 C1 -179.9(3) . . . . ?
C2 C1 C5 N1 179.6(3) . . . . ?
C2 C1 C5 C4 -0.3(5) . . . . ?
N2 N1 C6A C7A 79(3) . . . . ?
C5 N1 C6A C7A -114(2) . . . . ?
N2 N1 C6B C7B 14.6(19) . . . . ?
C5 N1 C6B C7B -158.6(12) . . . . ?
